data_4311049
loop_
_publ_author_name
'Christopher J. Adams'
'Simon J. A. Pope'

_publ_section_title
;
 Diimine-Acetylide Compounds of Ruthenium: The Structural and
 Spectroscopic Effects of Oxidation
;
_journal_name_full 'Inorganic Chemistry'
_journal_page_first 3492
_journal_page_last 3499
_journal_paper_doi 10.1021/ic035181v
_journal_volume 43
_journal_year 2004
_chemical_formula_sum 'C58 H61 Cl N2 O P2 Ru'
_chemical_formula_weight 1000.55
_chemical_name_systematic
; 
 ? 
;
_space_group_IT_number 33
_symmetry_cell_setting orthorhombic
_symmetry_space_group_name_Hall 'P 2c -2n'
_symmetry_space_group_name_H-M 'P n a 21'
_atom_sites_solution_hydrogens geom
_atom_sites_solution_primary direct
_atom_sites_solution_secondary difmap
_audit_creation_method SHELXL-97
_cell_angle_alpha 90.00
_cell_angle_beta 90.00
_cell_angle_gamma 90.00
_cell_formula_units_Z 4
_cell_length_a 27.180(5)
_cell_length_b 12.912(3)
_cell_length_c 14.454(3)
_cell_measurement_temperature 173(2)
_cell_volume 5072.6(18)
_computing_cell_refinement 'Bruker SMART'
_computing_data_collection 'Bruker SMART'
_computing_data_reduction 'Bruker SAINT'
_computing_molecular_graphics 'Bruker SHELXTL'
_computing_publication_material 'Bruker SHELXTL'
_computing_structure_refinement 'SHELXL-97 (Sheldrick, 1997)'
_computing_structure_solution 'SHELXS-97 (Sheldrick, 1997)'
_diffrn_ambient_temperature 173(2)
_diffrn_measured_fraction_theta_full 0.999
_diffrn_measured_fraction_theta_max 0.999
_diffrn_measurement_device_type 'CCD area detector'
_diffrn_measurement_method 'omega scans with narrow frames'
_diffrn_radiation_monochromator graphite
_diffrn_radiation_source 'fine-focus sealed tube'
_diffrn_radiation_type MoK\a
_diffrn_radiation_wavelength 0.71073
_diffrn_reflns_av_R_equivalents 0.0716
_diffrn_reflns_av_sigmaI/netI 0.0887
_diffrn_reflns_limit_h_max 35
_diffrn_reflns_limit_h_min -31
_diffrn_reflns_limit_k_max 16
_diffrn_reflns_limit_k_min -16
_diffrn_reflns_limit_l_max 16
_diffrn_reflns_limit_l_min -18
_diffrn_reflns_number 32468
_diffrn_reflns_theta_full 27.49
_diffrn_reflns_theta_max 27.49
_diffrn_reflns_theta_min 1.50
_diffrn_standards_decay_% 0
_exptl_absorpt_coefficient_mu 0.466
_exptl_absorpt_correction_T_max 1.00
_exptl_absorpt_correction_T_min 0.84
_exptl_absorpt_correction_type multi-scan
_exptl_absorpt_process_details 'SADABS (Sheldrick 2001)'
_exptl_crystal_colour Brown
_exptl_crystal_density_diffrn 1.310
_exptl_crystal_density_meas ?
_exptl_crystal_density_method .
_exptl_crystal_description Block
_exptl_crystal_F_000 2088
_exptl_crystal_size_max 0.40
_exptl_crystal_size_mid 0.20
_exptl_crystal_size_min 0.20
_refine_diff_density_max 0.483
_refine_diff_density_min -0.425
_refine_diff_density_rms 0.083
_refine_ls_abs_structure_details 'Flack H D (1983), Acta Cryst. A39, 876-881'
_refine_ls_abs_structure_Flack -0.06(3)
_refine_ls_extinction_method none
_refine_ls_goodness_of_fit_ref 1.011
_refine_ls_hydrogen_treatment constr
_refine_ls_matrix_type full
_refine_ls_number_parameters 586
_refine_ls_number_reflns 10671
_refine_ls_number_restraints 3
_refine_ls_restrained_S_all 1.011
_refine_ls_R_factor_all 0.0866
_refine_ls_R_factor_gt 0.0446
_refine_ls_shift/su_max 0.001
_refine_ls_shift/su_mean 0.000
_refine_ls_structure_factor_coef Fsqd
_refine_ls_weighting_details 'calc w=1/[\s^2^(Fo^2^)+(0.0299P)^2^+3.3639P] where P=(Fo^2^+2Fc^2^)/3'
_refine_ls_weighting_scheme calc
_refine_ls_wR_factor_gt 0.0824
_refine_ls_wR_factor_ref 0.0983
_reflns_number_gt 7579
_reflns_number_total 10671
_reflns_threshold_expression >2sigma(I)
_cod_data_source_file ic035181vsi20031006_092856_2.cif
_cod_data_source_block 4a.Et2O
_cod_depositor_comments
;
The following automatic conversions were performed:
'_symmetry_cell_setting' value 'Orthorhombic' changed to 'orthorhombic'
according to '/home/saulius/struct/CIF-dictionaries/cif_core.dic'
dictionary named 'cif_core.dic' version 2.4.1 from 2010-06-29.

Automatic conversion script
Id: cif_fix_enum 1527 2010-12-29 10:47:43Z saulius 
;
_cod_original_cell_volume 5072.5(18)
_cod_database_code 4311049

loop_
_symmetry_equiv_pos_as_xyz
'x, y, z'
'-x, -y, z+1/2'
'x+1/2, -y+1/2, z'
'-x+1/2, y+1/2, z+1/2'

loop_
_atom_site_label
_atom_site_type_symbol
_atom_site_fract_x
_atom_site_fract_y
_atom_site_fract_z
_atom_site_U_iso_or_equiv
_atom_site_adp_type
_atom_site_occupancy
_atom_site_symmetry_multiplicity
_atom_site_calc_flag
_atom_site_refinement_flags
_atom_site_disorder_assembly
_atom_site_disorder_group
Ru1 Ru -0.130398(11) -0.39446(2) -0.16875(2) 0.02015(8) Uani 1 1 d . . .
N1 N -0.11036(12) -0.4452(3) -0.0344(2) 0.0207(8) Uani 1 1 d . . .
C1 C -0.06516(16) -0.4683(4) -0.0013(3) 0.0269(11) Uani 1 1 d . . .
H1A H -0.0384 -0.4708 -0.0434 0.032 Uiso 1 1 calc R . .
C2 C -0.05616(17) -0.4886(4) 0.0912(3) 0.0294(11) Uani 1 1 d . . .
H2A H -0.0238 -0.5051 0.1111 0.035 Uiso 1 1 calc R . .
C3 C -0.09367(18) -0.4850(4) 0.1540(3) 0.0316(11) Uani 1 1 d . . .
C4 C -0.14088(16) -0.4684(4) 0.1198(3) 0.0291(11) Uani 1 1 d . . .
H4A H -0.1682 -0.4695 0.1608 0.035 Uiso 1 1 calc R . .
C5 C -0.14843(15) -0.4503(3) 0.0271(3) 0.0227(10) Uani 1 1 d . . .
C6 C -0.08512(18) -0.4999(5) 0.2560(3) 0.0464(14) Uani 1 1 d . . .
H6A H -0.0500 -0.5115 0.2673 0.070 Uiso 1 1 calc R . .
H6B H -0.1039 -0.5600 0.2776 0.070 Uiso 1 1 calc R . .
H6C H -0.0959 -0.4379 0.2895 0.070 Uiso 1 1 calc R . .
C7 C -0.19725(15) -0.4358(3) -0.0149(3) 0.0230(10) Uani 1 1 d . . .
C8 C -0.24071(16) -0.4445(3) 0.0356(3) 0.0289(11) Uani 1 1 d . . .
H8A H -0.2392 -0.4596 0.0998 0.035 Uiso 1 1 calc R . .
C9 C -0.28673(16) -0.4311(4) -0.0073(4) 0.0324(12) Uani 1 1 d . . .
C10 C -0.28622(16) -0.4083(4) -0.1000(4) 0.0326(11) Uani 1 1 d . . .
H10A H -0.3164 -0.3992 -0.1322 0.039 Uiso 1 1 calc R . .
C11 C -0.24203(14) -0.3983(3) -0.1471(3) 0.0280(12) Uani 1 1 d . . .
H11A H -0.2430 -0.3804 -0.2109 0.034 Uiso 1 1 calc R . .
C12 C -0.33313(17) -0.4375(5) 0.0488(4) 0.0468(14) Uani 1 1 d . . .
H12A H -0.3616 -0.4255 0.0085 0.070 Uiso 1 1 calc R . .
H12B H -0.3324 -0.3848 0.0976 0.070 Uiso 1 1 calc R . .
H12C H -0.3357 -0.5063 0.0769 0.070 Uiso 1 1 calc R . .
N2 N -0.19791(12) -0.4126(3) -0.1075(2) 0.0219(8) Uani 1 1 d . . .
C13 C -0.16076(15) -0.3490(4) -0.2923(3) 0.0252(10) Uani 1 1 d . . .
C14 C -0.18196(19) -0.3287(4) -0.3606(4) 0.0350(12) Uani 1 1 d . . .
C15 C -0.2061(2) -0.3065(5) -0.4511(4) 0.0542(17) Uani 1 1 d . . .
C16 C -0.1701(4) -0.3138(11) -0.5260(6) 0.193(7) Uani 1 1 d . . .
H16A H -0.1433 -0.2647 -0.5148 0.289 Uiso 1 1 calc R . .
H16B H -0.1861 -0.2974 -0.5850 0.289 Uiso 1 1 calc R . .
H16C H -0.1568 -0.3843 -0.5284 0.289 Uiso 1 1 calc R . .
C17 C -0.2498(4) -0.3838(7) -0.4669(6) 0.137(5) Uani 1 1 d . . .
H17A H -0.2726 -0.3798 -0.4146 0.205 Uiso 1 1 calc R . .
H17B H -0.2369 -0.4545 -0.4720 0.205 Uiso 1 1 calc R . .
H17C H -0.2671 -0.3655 -0.5241 0.205 Uiso 1 1 calc R . .
C18 C -0.2319(3) -0.2036(6) -0.4510(5) 0.104(3) Uani 1 1 d . . .
H18A H -0.2077 -0.1482 -0.4419 0.157 Uiso 1 1 calc R . .
H18B H -0.2561 -0.2019 -0.4007 0.157 Uiso 1 1 calc R . .
H18C H -0.2487 -0.1936 -0.5103 0.157 Uiso 1 1 calc R . .
Cl1 Cl -0.04319(4) -0.37712(9) -0.21258(8) 0.0291(3) Uani 1 1 d . . .
P1 P -0.12575(4) -0.56234(9) -0.23039(8) 0.0224(2) Uani 1 1 d . . .
C1A C -0.08443(16) -0.6459(3) -0.1634(4) 0.0303(10) Uani 1 1 d . . .
C1B C -0.0999(2) -0.6884(4) -0.0799(4) 0.0467(14) Uani 1 1 d . . .
H1BA H -0.1330 -0.6799 -0.0603 0.056 Uiso 1 1 calc R . .
C1C C -0.0670(3) -0.7430(5) -0.0254(5) 0.077(2) Uani 1 1 d . . .
H1CA H -0.0779 -0.7722 0.0314 0.092 Uiso 1 1 calc R . .
C1D C -0.0194(3) -0.7556(5) -0.0520(6) 0.075(2) Uani 1 1 d . . .
H1DA H 0.0028 -0.7936 -0.0143 0.090 Uiso 1 1 calc R . .
C1E C -0.0037(2) -0.7130(4) -0.1337(5) 0.0601(19) Uani 1 1 d . . .
H1EA H 0.0297 -0.7209 -0.1523 0.072 Uiso 1 1 calc R . .
C1F C -0.03586(17) -0.6589(4) -0.1888(4) 0.0407(15) Uani 1 1 d . . .
H1FA H -0.0245 -0.6301 -0.2454 0.049 Uiso 1 1 calc R . .
C1G C -0.18271(16) -0.6386(4) -0.2408(3) 0.0269(10) Uani 1 1 d . . .
C1H C -0.18831(18) -0.7423(4) -0.2174(4) 0.0384(12) Uani 1 1 d . . .
H1HA H -0.1617 -0.7791 -0.1903 0.046 Uiso 1 1 calc R . .
C1I C -0.2329(2) -0.7927(4) -0.2335(4) 0.0489(15) Uani 1 1 d . . .
H1IA H -0.2361 -0.8643 -0.2195 0.059 Uiso 1 1 calc R . .
C1J C -0.2720(2) -0.7401(5) -0.2692(4) 0.0528(17) Uani 1 1 d . . .
H1JA H -0.3025 -0.7746 -0.2772 0.063 Uiso 1 1 calc R . .
C1K C -0.26764(19) -0.6377(5) -0.2938(4) 0.0481(15) Uani 1 1 d . . .
H1KA H -0.2947 -0.6016 -0.3199 0.058 Uiso 1 1 calc R . .
C1L C -0.22253(17) -0.5875(4) -0.2798(3) 0.0360(12) Uani 1 1 d . . .
H1LA H -0.2192 -0.5170 -0.2973 0.043 Uiso 1 1 calc R . .
C1M C -0.10166(15) -0.5811(3) -0.3485(3) 0.0221(10) Uani 1 1 d . . .
C1N C -0.10049(16) -0.6796(4) -0.3866(3) 0.0283(11) Uani 1 1 d . . .
H1NA H -0.1125 -0.7365 -0.3515 0.034 Uiso 1 1 calc R . .
C1O C -0.08237(16) -0.6967(4) -0.4740(3) 0.0317(12) Uani 1 1 d . . .
H1OA H -0.0821 -0.7650 -0.4986 0.038 Uiso 1 1 calc R . .
C1P C -0.06461(16) -0.6156(4) -0.5262(3) 0.0296(11) Uani 1 1 d . . .
H1PA H -0.0515 -0.6275 -0.5862 0.036 Uiso 1 1 calc R . .
C1Q C -0.06615(17) -0.5170(4) -0.4900(3) 0.0308(11) Uani 1 1 d . . .
H1QA H -0.0540 -0.4607 -0.5255 0.037 Uiso 1 1 calc R . .
C1R C -0.08531(16) -0.4987(4) -0.4021(3) 0.0263(10) Uani 1 1 d . . .
H1RA H -0.0872 -0.4300 -0.3789 0.032 Uiso 1 1 calc R . .
P2 P -0.13259(4) -0.21686(9) -0.12763(8) 0.0231(2) Uani 1 1 d . . .
C2A C -0.10456(17) -0.1773(4) -0.0172(3) 0.0276(11) Uani 1 1 d . . .
C2B C -0.12339(16) -0.1018(4) 0.0428(3) 0.0352(12) Uani 1 1 d . . .
H2BA H -0.1526 -0.0657 0.0263 0.042 Uiso 1 1 calc R . .
C2C C -0.10023(18) -0.0789(4) 0.1253(4) 0.0475(16) Uani 1 1 d . . .
H2CA H -0.1137 -0.0280 0.1654 0.057 Uiso 1 1 calc R . .
C2D C -0.05757(18) -0.1300(4) 0.1495(4) 0.0453(15) Uani 1 1 d . . .
H2DA H -0.0421 -0.1152 0.2069 0.054 Uiso 1 1 calc R . .
C2E C -0.03729(18) -0.2022(4) 0.0908(4) 0.0402(13) Uani 1 1 d . . .
H2EA H -0.0076 -0.2364 0.1071 0.048 Uiso 1 1 calc R . .
C2F C -0.06062(16) -0.2252(4) 0.0067(3) 0.0274(11) Uani 1 1 d . . .
H2FA H -0.0462 -0.2740 -0.0343 0.033 Uiso 1 1 calc R . .
C2G C -0.19606(15) -0.1693(3) -0.1179(3) 0.0250(10) Uani 1 1 d . . .
C2H C -0.22340(16) -0.1852(4) -0.0381(4) 0.0292(11) Uani 1 1 d . . .
H2HA H -0.2077 -0.2139 0.0147 0.035 Uiso 1 1 calc R . .
C2I C -0.27338(18) -0.1603(4) -0.0330(4) 0.0382(13) Uani 1 1 d . . .
H2IA H -0.2913 -0.1710 0.0226 0.046 Uiso 1 1 calc R . .
C2J C -0.29603(19) -0.1203(4) -0.1097(4) 0.0477(15) Uani 1 1 d . . .
H2JA H -0.3301 -0.1037 -0.1077 0.057 Uiso 1 1 calc R . .
C2K C -0.26974(18) -0.1042(4) -0.1896(4) 0.0478(17) Uani 1 1 d . . .
H2KA H -0.2857 -0.0757 -0.2422 0.057 Uiso 1 1 calc R . .
C2L C -0.21978(18) -0.1294(4) -0.1940(3) 0.0395(14) Uani 1 1 d . . .
H2LA H -0.2021 -0.1189 -0.2500 0.047 Uiso 1 1 calc R . .
C2M C -0.10445(15) -0.1209(3) -0.2072(3) 0.0298(11) Uani 1 1 d . . .
C2N C -0.09986(15) -0.0181(3) -0.1794(4) 0.0342(11) Uani 1 1 d . . .
H2NA H -0.1112 0.0023 -0.1199 0.041 Uiso 1 1 calc R . .
C2O C -0.07902(16) 0.0544(4) -0.2374(4) 0.0380(12) Uani 1 1 d . . .
H2OA H -0.0756 0.1241 -0.2176 0.046 Uiso 1 1 calc R . .
C2P C -0.06319(17) 0.0256(4) -0.3241(4) 0.0380(13) Uani 1 1 d . . .
H2PA H -0.0493 0.0758 -0.3645 0.046 Uiso 1 1 calc R . .
C2Q C -0.06747(17) -0.0758(4) -0.3526(3) 0.0339(12) Uani 1 1 d . . .
H2QA H -0.0560 -0.0957 -0.4121 0.041 Uiso 1 1 calc R . .
C2R C -0.08869(16) -0.1497(4) -0.2939(3) 0.0292(11) Uani 1 1 d . . .
H2RA H -0.0922 -0.2194 -0.3138 0.035 Uiso 1 1 calc R . .
C20 C -0.03337(18) -0.8974(5) -0.6659(6) 0.0676(17) Uani 1 1 d D . .
H20A H -0.0163 -0.8351 -0.6423 0.081 Uiso 1 1 calc R . .
H20B H -0.0144 -0.9252 -0.7189 0.081 Uiso 1 1 calc R . .
C19 C -0.0370(2) -0.9739(5) -0.5945(4) 0.0588(17) Uani 1 1 d D . .
H19A H -0.0040 -0.9924 -0.5730 0.088 Uiso 1 1 calc R . .
H19B H -0.0535 -1.0356 -0.6189 0.088 Uiso 1 1 calc R . .
H19C H -0.0561 -0.9458 -0.5427 0.088 Uiso 1 1 calc R . .
C21 C -0.0808(2) -0.8019(5) -0.7603(5) 0.0579(17) Uani 1 1 d D . .
H21A H -0.0609 -0.8275 -0.8129 0.069 Uiso 1 1 calc R . .
H21B H -0.0652 -0.7376 -0.7372 0.069 Uiso 1 1 calc R . .
C22 C -0.1310(3) -0.7771(7) -0.7938(7) 0.113(3) Uani 1 1 d D . .
H22A H -0.1290 -0.7250 -0.8430 0.170 Uiso 1 1 calc R . .
H22D H -0.1507 -0.7499 -0.7425 0.170 Uiso 1 1 calc R . .
H22B H -0.1465 -0.8401 -0.8181 0.170 Uiso 1 1 calc R . .
O1 O -0.08032(16) -0.8726(4) -0.6932(3) 0.0819(16) Uani 1 1 d D . .

loop_
_atom_site_aniso_label
_atom_site_aniso_U_11
_atom_site_aniso_U_22
_atom_site_aniso_U_33
_atom_site_aniso_U_23
_atom_site_aniso_U_13
_atom_site_aniso_U_12
Ru1 0.02157(14) 0.01959(14) 0.01928(15) 0.00020(19) -0.0005(2) 0.00029(15)
N1 0.0199(18) 0.023(2) 0.0190(19) -0.0040(16) -0.0011(15) 0.0014(15)
C1 0.023(2) 0.029(3) 0.029(3) -0.002(2) -0.0003(19) 0.002(2)
C2 0.025(2) 0.034(3) 0.029(3) 0.004(2) -0.007(2) 0.004(2)
C3 0.040(3) 0.031(3) 0.024(3) 0.010(2) -0.003(2) -0.002(2)
C4 0.030(3) 0.033(3) 0.024(2) 0.003(2) 0.0062(19) 0.003(2)
C5 0.024(2) 0.018(2) 0.026(2) -0.0011(19) 0.0012(19) -0.0011(18)
C6 0.046(3) 0.068(4) 0.025(3) 0.007(3) -0.004(2) 0.003(3)
C7 0.022(2) 0.018(2) 0.029(3) 0.0001(19) -0.0003(19) 0.0011(18)
C8 0.030(3) 0.025(3) 0.032(3) -0.002(2) 0.007(2) 0.000(2)
C9 0.024(2) 0.025(3) 0.048(3) -0.003(2) 0.002(2) 0.000(2)
C10 0.021(2) 0.031(3) 0.046(3) -0.004(2) -0.005(2) 0.001(2)
C11 0.026(2) 0.030(2) 0.027(3) 0.001(2) -0.0017(18) -0.002(2)
C12 0.032(3) 0.052(4) 0.056(4) 0.006(3) 0.007(3) 0.003(3)
N2 0.0195(18) 0.020(2) 0.026(2) -0.0031(16) -0.0005(15) -0.0010(15)
C13 0.023(2) 0.023(2) 0.030(3) -0.005(2) -0.001(2) 0.0002(19)
C14 0.049(3) 0.020(3) 0.036(3) -0.001(2) -0.001(3) 0.004(2)
C15 0.081(4) 0.041(4) 0.040(4) 0.005(3) -0.030(3) 0.004(3)
C16 0.134(9) 0.40(2) 0.042(5) 0.063(9) 0.010(5) 0.139(11)
C17 0.217(11) 0.078(6) 0.115(8) 0.022(5) -0.112(8) -0.037(7)
C18 0.161(8) 0.067(6) 0.085(6) 0.008(5) -0.070(6) 0.025(5)
Cl1 0.0258(5) 0.0332(7) 0.0284(6) 0.0005(5) 0.0027(5) -0.0004(5)
P1 0.0270(6) 0.0195(6) 0.0206(6) 0.0004(5) 0.0002(5) 0.0002(5)
C1A 0.052(3) 0.0148(19) 0.024(2) -0.002(3) -0.011(3) 0.0038(18)
C1B 0.077(4) 0.029(3) 0.033(3) 0.001(3) -0.002(3) 0.011(3)
C1C 0.152(8) 0.045(4) 0.033(4) 0.007(3) -0.023(4) 0.028(5)
C1D 0.110(6) 0.046(4) 0.069(5) -0.006(4) -0.051(5) 0.034(4)
C1E 0.062(4) 0.037(3) 0.081(5) -0.012(3) -0.031(4) 0.014(3)
C1F 0.047(3) 0.026(3) 0.050(4) 0.000(2) -0.016(3) 0.007(2)
C1G 0.035(3) 0.026(3) 0.020(2) -0.0047(19) 0.006(2) -0.006(2)
C1H 0.044(3) 0.033(3) 0.039(3) -0.003(2) 0.017(2) -0.007(2)
C1I 0.064(4) 0.033(3) 0.050(4) -0.010(3) 0.018(3) -0.025(3)
C1J 0.049(4) 0.068(5) 0.042(4) -0.025(3) 0.019(3) -0.033(3)
C1K 0.037(3) 0.064(4) 0.043(3) -0.017(3) -0.006(3) -0.010(3)
C1L 0.040(3) 0.040(3) 0.027(3) -0.010(2) -0.001(2) -0.009(2)
C1M 0.021(2) 0.022(3) 0.023(2) 0.0002(19) -0.0011(18) 0.0024(18)
C1N 0.034(3) 0.027(3) 0.024(3) 0.002(2) 0.007(2) -0.001(2)
C1O 0.034(3) 0.029(3) 0.032(3) -0.008(2) 0.003(2) 0.002(2)
C1P 0.028(2) 0.041(3) 0.020(2) -0.001(2) -0.0017(19) 0.008(2)
C1Q 0.031(3) 0.036(3) 0.024(3) 0.011(2) 0.006(2) -0.003(2)
C1R 0.030(3) 0.026(3) 0.023(3) -0.002(2) -0.004(2) 0.001(2)
P2 0.0239(5) 0.0211(6) 0.0241(6) -0.0011(5) 0.0004(5) 0.0000(5)
C2A 0.028(3) 0.028(3) 0.027(3) -0.002(2) 0.003(2) -0.004(2)
C2B 0.030(3) 0.034(3) 0.042(3) -0.014(2) -0.003(2) 0.001(2)
C2C 0.038(3) 0.054(4) 0.051(4) -0.026(3) 0.006(3) -0.003(3)
C2D 0.034(3) 0.065(4) 0.037(3) -0.024(3) -0.002(2) -0.011(3)
C2E 0.029(3) 0.049(3) 0.042(3) -0.009(3) -0.007(2) -0.009(2)
C2F 0.024(2) 0.025(3) 0.033(3) -0.004(2) 0.001(2) -0.0029(19)
C2G 0.027(2) 0.021(3) 0.027(3) -0.002(2) 0.001(2) -0.0004(19)
C2H 0.028(2) 0.025(3) 0.034(3) -0.008(2) -0.001(2) 0.002(2)
C2I 0.034(3) 0.035(3) 0.045(3) -0.008(3) 0.002(2) 0.002(2)
C2J 0.031(3) 0.047(4) 0.065(4) 0.001(3) 0.005(3) 0.006(3)
C2K 0.038(3) 0.053(3) 0.053(5) 0.019(3) -0.013(3) 0.005(3)
C2L 0.038(3) 0.039(3) 0.041(4) 0.006(2) -0.001(2) 0.000(2)
C2M 0.025(2) 0.025(3) 0.040(3) 0.012(2) -0.002(2) 0.0005(19)
C2N 0.036(2) 0.024(2) 0.043(3) -0.005(3) 0.004(3) -0.0060(18)
C2O 0.035(3) 0.026(3) 0.054(4) 0.001(3) -0.001(3) -0.003(2)
C2P 0.028(3) 0.039(3) 0.046(3) 0.013(3) -0.005(2) -0.002(2)
C2Q 0.035(3) 0.037(3) 0.030(3) 0.007(2) 0.003(2) 0.005(2)
C2R 0.036(3) 0.024(3) 0.027(3) 0.005(2) 0.002(2) 0.001(2)
C20 0.043(3) 0.086(4) 0.074(4) -0.034(5) 0.003(5) 0.009(3)
C19 0.065(4) 0.057(4) 0.054(4) -0.001(3) 0.027(3) 0.010(3)
C21 0.067(4) 0.043(4) 0.063(5) 0.009(3) -0.019(3) 0.005(3)
C22 0.111(7) 0.107(7) 0.121(8) 0.027(6) 0.024(6) 0.024(5)
O1 0.064(3) 0.113(4) 0.070(4) -0.019(3) 0.010(2) 0.002(3)

loop_
_atom_type_symbol
_atom_type_description
_atom_type_scat_dispersion_real
_atom_type_scat_dispersion_imag
_atom_type_scat_source
C C 0.0033 0.0016 'International Tables Vol C Tables 4.2.6.8 and 6.1.1.4'
H H 0.0000 0.0000 'International Tables Vol C Tables 4.2.6.8 and 6.1.1.4'
N N 0.0061 0.0033 'International Tables Vol C Tables 4.2.6.8 and 6.1.1.4'
P P 0.1023 0.0942 'International Tables Vol C Tables 4.2.6.8 and 6.1.1.4'
Ru Ru -1.2594 0.8363 'International Tables Vol C Tables 4.2.6.8 and 6.1.1.4'
Cl Cl 0.1484 0.1585 'International Tables Vol C Tables 4.2.6.8 and 6.1.1.4'
O O 0.0106 0.0060 'International Tables Vol C Tables 4.2.6.8 and 6.1.1.4'

loop_
_geom_angle_atom_site_label_1
_geom_angle_atom_site_label_2
_geom_angle_atom_site_label_3
_geom_angle
_geom_angle_site_symmetry_1
_geom_angle_site_symmetry_3
_geom_angle_publ_flag
N2 Ru1 C13 92.79(16) . . ?
N2 Ru1 N1 78.40(14) . . ?
C13 Ru1 N1 171.17(15) . . ?
N2 Ru1 P1 96.11(10) . . ?
C13 Ru1 P1 87.47(13) . . ?
N1 Ru1 P1 92.79(10) . . ?
N2 Ru1 P2 88.84(10) . . ?
C13 Ru1 P2 86.04(13) . . ?
N1 Ru1 P2 94.34(10) . . ?
P1 Ru1 P2 172.02(4) . . ?
N2 Ru1 Cl1 169.16(10) . . ?
C13 Ru1 Cl1 97.89(12) . . ?
N1 Ru1 Cl1 90.94(9) . . ?
P1 Ru1 Cl1 86.25(4) . . ?
P2 Ru1 Cl1 90.04(4) . . ?
C1 N1 C5 116.5(4) . . ?
C1 N1 Ru1 128.8(3) . . ?
C5 N1 Ru1 114.6(3) . . ?
N1 C1 C2 123.0(4) . . ?
C3 C2 C1 120.2(4) . . ?
C2 C3 C4 117.2(4) . . ?
C2 C3 C6 122.1(4) . . ?
C4 C3 C6 120.7(4) . . ?
C5 C4 C3 120.7(4) . . ?
N1 C5 C4 122.0(4) . . ?
N1 C5 C7 114.1(4) . . ?
C4 C5 C7 123.9(4) . . ?
N2 C7 C8 121.2(4) . . ?
N2 C7 C5 116.3(4) . . ?
C8 C7 C5 122.6(4) . . ?
C7 C8 C9 120.9(4) . . ?
C10 C9 C8 116.6(4) . . ?
C10 C9 C12 123.2(4) . . ?
C8 C9 C12 120.2(5) . . ?
C9 C10 C11 120.5(4) . . ?
N2 C11 C10 123.5(4) . . ?
C11 N2 C7 117.3(3) . . ?
C11 N2 Ru1 126.8(3) . . ?
C7 N2 Ru1 115.8(3) . . ?
C14 C13 Ru1 173.6(4) . . ?
C13 C14 C15 176.1(6) . . ?
C16 C15 C14 110.0(5) . . ?
C16 C15 C18 111.7(7) . . ?
C14 C15 C18 112.0(5) . . ?
C16 C15 C17 111.0(8) . . ?
C14 C15 C17 109.8(5) . . ?
C18 C15 C17 102.2(6) . . ?
C1A P1 C1G 104.1(2) . . ?
C1A P1 C1M 101.2(2) . . ?
C1G P1 C1M 98.8(2) . . ?
C1A P1 Ru1 112.05(15) . . ?
C1G P1 Ru1 118.68(15) . . ?
C1M P1 Ru1 119.44(14) . . ?
C1F C1A C1B 118.2(5) . . ?
C1F C1A P1 121.1(4) . . ?
C1B C1A P1 120.4(4) . . ?
C1C C1B C1A 120.0(6) . . ?
C1D C1C C1B 120.9(7) . . ?
C1C C1D C1E 119.5(6) . . ?
C1D C1E C1F 120.3(6) . . ?
C1E C1F C1A 121.1(5) . . ?
C1L C1G C1H 118.2(4) . . ?
C1L C1G P1 115.8(4) . . ?
C1H C1G P1 126.0(4) . . ?
C1G C1H C1I 120.2(5) . . ?
C1J C1I C1H 120.6(5) . . ?
C1I C1J C1K 120.8(5) . . ?
C1J C1K C1L 118.8(6) . . ?
C1G C1L C1K 121.4(5) . . ?
C1N C1M C1R 118.3(4) . . ?
C1N C1M P1 119.7(3) . . ?
C1R C1M P1 122.0(3) . . ?
C1O C1N C1M 121.4(4) . . ?
C1N C1O C1P 120.4(5) . . ?
C1Q C1P C1O 119.0(4) . . ?
C1P C1Q C1R 121.0(4) . . ?
C1M C1R C1Q 119.9(4) . . ?
C2G P2 C2A 103.3(2) . . ?
C2G P2 C2M 102.2(2) . . ?
C2A P2 C2M 100.5(2) . . ?
C2G P2 Ru1 111.49(15) . . ?
C2A P2 Ru1 118.39(16) . . ?
C2M P2 Ru1 118.69(16) . . ?
C2F C2A C2B 118.0(4) . . ?
C2F C2A P2 116.7(4) . . ?
C2B C2A P2 125.3(4) . . ?
C2C C2B C2A 121.1(5) . . ?
C2D C2C C2B 120.0(5) . . ?
C2E C2D C2C 120.3(5) . . ?
C2D C2E C2F 119.8(5) . . ?
C2A C2F C2E 120.7(5) . . ?
C2L C2G C2H 118.0(4) . . ?
C2L C2G P2 120.2(4) . . ?
C2H C2G P2 121.2(4) . . ?
C2G C2H C2I 122.1(5) . . ?
C2J C2I C2H 118.7(5) . . ?
C2I C2J C2K 120.2(5) . . ?
C2J C2K C2L 120.6(5) . . ?
C2G C2L C2K 120.3(5) . . ?
C2R C2M C2N 119.5(5) . . ?
C2R C2M P2 120.9(4) . . ?
C2N C2M P2 119.6(4) . . ?
C2O C2N C2M 120.5(5) . . ?
C2P C2O C2N 120.0(5) . . ?
C2O C2P C2Q 120.1(5) . . ?
C2P C2Q C2R 120.1(5) . . ?
C2M C2R C2Q 119.8(5) . . ?
O1 C20 C19 107.7(5) . . ?
O1 C21 C22 113.3(6) . . ?
C21 O1 C20 112.3(6) . . ?

loop_
_geom_bond_atom_site_label_1
_geom_bond_atom_site_label_2
_geom_bond_distance
_geom_bond_site_symmetry_2
_geom_bond_publ_flag
Ru1 N2 2.051(3) . ?
Ru1 C13 2.053(5) . ?
Ru1 N1 2.120(4) . ?
Ru1 P1 2.3470(13) . ?
Ru1 P2 2.3697(13) . ?
Ru1 Cl1 2.4638(12) . ?
N1 C1 1.352(5) . ?
N1 C5 1.366(5) . ?
C1 C2 1.384(6) . ?
C2 C3 1.366(6) . ?
C3 C4 1.392(6) . ?
C3 C6 1.505(6) . ?
C4 C5 1.375(6) . ?
C5 C7 1.472(6) . ?
C7 N2 1.371(6) . ?
C7 C8 1.393(6) . ?
C8 C9 1.406(6) . ?
C9 C10 1.373(7) . ?
C9 C12 1.501(7) . ?
C10 C11 1.387(6) . ?
C11 N2 1.342(5) . ?
C13 C14 1.174(6) . ?
C14 C15 1.492(7) . ?
C15 C16 1.462(10) . ?
C15 C18 1.501(9) . ?
C15 C17 1.568(10) . ?
P1 C1A 1.834(5) . ?
P1 C1G 1.841(5) . ?
P1 C1M 1.845(5) . ?
C1A C1F 1.381(6) . ?
C1A C1B 1.390(7) . ?
C1B C1C 1.384(8) . ?
C1C C1D 1.361(10) . ?
C1D C1E 1.371(10) . ?
C1E C1F 1.374(7) . ?
C1G C1L 1.387(7) . ?
C1G C1H 1.390(7) . ?
C1H C1I 1.395(7) . ?
C1I C1J 1.362(8) . ?
C1J C1K 1.374(8) . ?
C1K C1L 1.402(7) . ?
C1M C1N 1.387(6) . ?
C1M C1R 1.389(6) . ?
C1N C1O 1.374(6) . ?
C1O C1P 1.379(7) . ?
C1P C1Q 1.376(7) . ?
C1Q C1R 1.393(6) . ?
P2 C2G 1.837(4) . ?
P2 C2A 1.841(5) . ?
P2 C2M 1.856(5) . ?
C2A C2F 1.388(6) . ?
C2A C2B 1.401(6) . ?
C2B C2C 1.381(7) . ?
C2C C2D 1.379(7) . ?
C2D C2E 1.376(7) . ?
C2E C2F 1.402(7) . ?
C2G C2L 1.376(6) . ?
C2G C2H 1.387(6) . ?
C2H C2I 1.398(6) . ?
C2I C2J 1.369(7) . ?
C2J C2K 1.374(7) . ?
C2K C2L 1.398(7) . ?
C2M C2R 1.374(7) . ?
C2M C2N 1.394(6) . ?
C2N C2O 1.378(7) . ?
C2O C2P 1.376(7) . ?
C2P C2Q 1.377(7) . ?
C2Q C2R 1.401(6) . ?
C20 O1 1.374(6) . ?
C20 C19 1.431(8) . ?
C21 O1 1.332(7) . ?
C21 C22 1.482(8) . ?
